data_7029682
loop_
_publ_author_name
'Ghattas, Wadih'
'Ricoux, R\'emy'
'Korri-Youssoufi, Hafsa'
'Guillot, R\'egis'
'Rivi\`ere, Eric'
'Mahy, Jean-Pierre'

_publ_section_title
;
 A unique 1-amino-1-cyclopropane carboxylate cupric-cryptate hosting
 sodium.
;
_journal_issue 21
_journal_name_full 'Dalton transactions (Cambridge, England : 2003)'
_journal_page_first 7708
_journal_page_last 7711
_journal_paper_doi 10.1039/c4dt00500g
_journal_volume 43
_journal_year 2014
_chemical_formula_moiety 'C32 H52 Cl4 Cu6 N8 Na O34, Cl O4, 4(H2 O)'
_chemical_formula_sum 'C32 H60 Cl5 Cu6 N8 Na O42'
_chemical_formula_weight 1810.36
_space_group_IT_number 2
_symmetry_cell_setting triclinic
_symmetry_Int_Tables_number 2
_symmetry_space_group_name_Hall '-P 1'
_symmetry_space_group_name_H-M 'P -1'
_atom_sites_solution_hydrogens geom
_atom_sites_solution_primary direct
_atom_sites_solution_secondary difmap
_audit_creation_method SHELXL-97
_cell_angle_alpha 88.050(9)
_cell_angle_beta 79.235(9)
_cell_angle_gamma 68.272(8)
_cell_formula_units_Z 1
_cell_length_a 11.226(4)
_cell_length_b 11.865(4)
_cell_length_c 12.792(5)
_cell_measurement_reflns_used 3425
_cell_measurement_temperature 100(1)
_cell_measurement_theta_max 21.90
_cell_measurement_theta_min 2.32
_cell_volume 1553.8(10)
_computing_cell_refinement 'Bruker SAINT'
_computing_data_collection 'Bruker APEX2'
_computing_data_reduction 'Bruker SAINT'
_computing_structure_refinement 'SHELXL-97 (Sheldrick, 1997)'
_computing_structure_solution 'SHELXS-97 (Sheldrick, 1990)'
_diffrn_ambient_temperature 100(1)
_diffrn_measured_fraction_theta_full 0.942
_diffrn_measured_fraction_theta_max 0.934
_diffrn_measurement_device_type 'Bruker APEX-II CCD'
_diffrn_measurement_method '\f and \w scans'
_diffrn_radiation_monochromator graphite
_diffrn_radiation_probe x-ray
_diffrn_radiation_type MoK\a
_diffrn_radiation_wavelength 0.71073
_diffrn_reflns_av_R_equivalents 0.0614
_diffrn_reflns_av_unetI/netI 0.0725
_diffrn_reflns_limit_h_max 14
_diffrn_reflns_limit_h_min -14
_diffrn_reflns_limit_k_max 12
_diffrn_reflns_limit_k_min -14
_diffrn_reflns_limit_l_max 16
_diffrn_reflns_limit_l_min -16
_diffrn_reflns_number 19389
_diffrn_reflns_theta_full 25.00
_diffrn_reflns_theta_max 26.56
_diffrn_reflns_theta_min 1.62
_diffrn_source 'fine-focus sealed tube'
_diffrn_source_type 'kappa X8 APEX II Bruker ICMMO'
_exptl_absorpt_coefficient_mu 2.350
_exptl_absorpt_correction_T_max 0.9777
_exptl_absorpt_correction_T_min 0.7887
_exptl_absorpt_correction_type psi-scan
_exptl_absorpt_process_details SADABS
_exptl_crystal_colour blue
_exptl_crystal_density_diffrn 1.935
_exptl_crystal_density_method 'not measured'
_exptl_crystal_description plate
_exptl_crystal_F_000 914
_exptl_crystal_size_max 0.11
_exptl_crystal_size_mid 0.05
_exptl_crystal_size_min 0.01
_refine_diff_density_max 1.445
_refine_diff_density_min -1.319
_refine_diff_density_rms 0.169
_refine_ls_extinction_method none
_refine_ls_goodness_of_fit_ref 1.036
_refine_ls_hydrogen_treatment mixed
_refine_ls_matrix_type full
_refine_ls_number_parameters 429
_refine_ls_number_reflns 6058
_refine_ls_number_restraints 73
_refine_ls_restrained_S_all 1.696
_refine_ls_R_factor_all 0.1135
_refine_ls_R_factor_gt 0.0854
_refine_ls_shift/su_max 0.019
_refine_ls_shift/su_mean 0.004
_refine_ls_structure_factor_coef Fsqd
_refine_ls_weighting_details 'calc w=1/[\s^2^(Fo^2^)+(0.1080P)^2^+21.2543P] where P=(Fo^2^+2Fc^2^)/3'
_refine_ls_weighting_scheme calc
_refine_ls_wR_factor_gt 0.2116
_refine_ls_wR_factor_ref 0.2526
_reflns_number_gt 3798
_reflns_number_total 6058
_reflns_threshold_expression >2sigma(I)
_cod_data_source_file c4dt00500g2.cif
_cod_data_source_block 1785GuillotICMMO
_cod_depositor_comments 'Adding full bibliography for 7029682.cif.'
_cod_original_cell_volume 1553.7(10)
_cod_database_code 7029682

loop_
_symmetry_equiv_pos_as_xyz
'x, y, z'
'-x, -y, -z'

loop_
_atom_site_label
_atom_site_type_symbol
_atom_site_fract_x
_atom_site_fract_y
_atom_site_fract_z
_atom_site_U_iso_or_equiv
_atom_site_adp_type
_atom_site_occupancy
_atom_site_symmetry_multiplicity
_atom_site_calc_flag
_atom_site_refinement_flags
_atom_site_disorder_assembly
_atom_site_disorder_group
Cl3 Cl 0.410(3) 0.539(2) 0.9777(16) 0.148(12) Uani 0.50 1 d PD . .
O21 O 0.631(3) 0.621(3) 0.665(3) 0.123 Uani 1 1 d D . .
H105 H 0.57(3) 0.61(4) 0.722(14) 0.160 Uiso 1 1 d D . .
H104 H 0.61(3) 0.60(4) 0.601(12) 0.160 Uiso 1 1 d D . .
O11 O 0.506(5) 0.424(5) 0.965(4) 0.45(6) Uani 1 1 d DU . .
O10 O 0.347(7) 0.563(7) 0.894(4) 0.39(9) Uani 0.50 1 d PDU . .
O12 O 0.322(5) 0.533(5) 1.070(3) 0.18(3) Uani 0.50 1 d PDU . .
O22 O 0.142(6) 0.545(5) 0.911(5) 0.260 Uani 1 1 d D . .
H102 H 0.071(14) 0.59(7) 0.974(15) 0.337 Uiso 1 1 d D . .
H103 H 0.23(3) 0.52(8) 0.93(4) 0.337 Uiso 1 1 d D . .
O16 O 0.379(3) 0.491(3) 1.624(3) 0.30(4) Uani 1 1 d D . .
O19 O 0.215(4) 0.786(7) 1.138(6) 0.37(5) Uani 1 1 d U . .
C14A C -0.048(7) 0.628(8) 1.237(8) 0.12(3) Uani 0.50 1 d P A 1
H14A H -0.1302 0.6954 1.2363 0.146 Uiso 0.50 1 calc PR A 1
H14B H 0.0049 0.5974 1.1677 0.146 Uiso 0.50 1 calc PR A 1
C14B C 0.012(7) 0.498(7) 1.400(8) 0.12(3) Uani 0.50 1 d P A 2
H14C H 0.0871 0.4217 1.3892 0.146 Uiso 0.50 1 calc PR A 2
H14D H -0.0491 0.5079 1.4661 0.146 Uiso 0.50 1 calc PR A 2
C13A C -0.043(12) 0.533(10) 1.332(10) 0.12(3) Uani 0.50 1 d P A 1
H13A H -0.1239 0.5454 1.3818 0.146 Uiso 0.50 1 calc PR A 1
H13B H 0.0103 0.4481 1.3136 0.146 Uiso 0.50 1 calc PR A 1
C13B C -0.041(10) 0.563(11) 1.297(10) 0.12(3) Uani 0.50 1 d P A 2
H13C H 0.0004 0.5211 1.2287 0.146 Uiso 0.50 1 calc PR A 2
H13D H -0.1346 0.6064 1.3049 0.146 Uiso 0.50 1 calc PR A 2
Cu1 Cu 0.2071(2) 0.7316(2) 1.3483(2) 0.0370(7) Uani 1 1 d . . .
Cu3 Cu 0.2682(2) 1.0963(2) 1.4678(2) 0.0401(7) Uani 1 1 d . . .
Cu2 Cu -0.0693(3) 1.1440(3) 1.2600(2) 0.0493(8) Uani 1 1 d . . .
Na Na 0.0000 1.0000 1.5000 0.024(2) Uani 1 2 d S . .
Cl2 Cl 0.1221(8) 0.8623(8) 1.1069(5) 0.072(2) Uani 1 1 d U . .
N1 N 0.3919(15) 0.6747(15) 1.2747(14) 0.038(4) Uani 1 1 d . . .
H1A H 0.4401 0.6088 1.3059 0.046 Uiso 1 1 calc R . .
H1B H 0.3985 0.6547 1.2060 0.046 Uiso 1 1 calc R . .
O1 O 0.2357(12) 0.8707(12) 1.3955(10) 0.035(3) Uani 1 1 d . . .
O2 O 0.3846(14) 0.9533(15) 1.3830(14) 0.053(4) Uani 1 1 d . . .
C4 C 0.3480(18) 0.873(2) 1.3590(16) 0.037(5) Uani 1 1 d . . .
C1 C 0.4380(19) 0.774(2) 1.2819(18) 0.042(5) Uani 1 1 d . . .
C2 C 0.581(2) 0.751(2) 1.2613(18) 0.049(5) Uiso 1 1 d . . .
H2A H 0.6411 0.6679 1.2435 0.058 Uiso 1 1 calc R . .
H2B H 0.6104 0.7980 1.3031 0.058 Uiso 1 1 calc R . .
C3 C 0.498(3) 0.816(3) 1.180(2) 0.062(7) Uiso 1 1 d . . .
H3A H 0.4788 0.9027 1.1735 0.074 Uiso 1 1 calc R . .
H3B H 0.5095 0.7724 1.1138 0.074 Uiso 1 1 calc R . .
O4 O 0.0666(13) 1.1284(14) 1.3389(12) 0.043(3) Uani 1 1 d . . .
O3 O 0.2392(15) 1.1749(16) 1.3348(15) 0.062(5) Uani 1 1 d . . .
N2 N 0.027(2) 1.216(3) 1.1488(17) 0.070(7) Uani 1 1 d . . .
H2C H 0.0479 1.1733 1.0866 0.083 Uiso 1 1 calc R . .
H2D H -0.0231 1.2930 1.1393 0.083 Uiso 1 1 calc R . .
C5 C 0.143(2) 1.211(2) 1.183(2) 0.048(6) Uani 1 1 d . . .
C8 C 0.151(2) 1.169(2) 1.293(2) 0.047(5) Uani 1 1 d . . .
C6 C 0.206(2) 1.302(2) 1.139(2) 0.052(6) Uani 1 1 d . . .
H6A H 0.1644 1.3597 1.0896 0.063 Uiso 1 1 calc R . .
H6B H 0.2462 1.3320 1.1868 0.063 Uiso 1 1 calc R . .
C7 C 0.269(3) 1.173(3) 1.103(3) 0.073(8) Uani 1 1 d . . .
H7A H 0.3484 1.1247 1.1283 0.087 Uiso 1 1 calc R . .
H7B H 0.2667 1.1524 1.0312 0.087 Uiso 1 1 calc R . .
Cl1 Cl 0.3109(6) 0.5954(9) 1.5926(6) 0.084(3) Uani 1 1 d D . .
O8 O 0.0278(13) 0.7960(14) 1.4231(12) 0.046(4) Uani 1 1 d . . .
O6 O -0.1473(14) 1.0598(16) 1.3687(11) 0.046(4) Uani 1 1 d . . .
N3 N -0.211(3) 1.154(4) 1.1875(17) 0.116(14) Uani 1 1 d . . .
H10E H -0.2685 1.2312 1.1904 0.140 Uiso 1 1 calc R . .
H10F H -0.1793 1.1299 1.1186 0.140 Uiso 1 1 calc R . .
C11 C -0.275(3) 1.077(4) 1.2394(19) 0.093(13) Uani 1 1 d . . .
C12 C -0.242(3) 1.040(3) 1.3448(17) 0.068(9) Uani 1 1 d . . .
C10 C -0.406(4) 1.088(6) 1.213(3) 0.14(3) Uani 1 1 d . . .
H10A H -0.4414 1.1481 1.1624 0.174 Uiso 1 1 calc R . .
H10B H -0.4700 1.0762 1.2698 0.174 Uiso 1 1 calc R . .
C9 C -0.283(6) 0.978(7) 1.172(3) 0.18(3) Uani 1 1 d . . .
H10C H -0.2748 0.9011 1.2035 0.219 Uiso 1 1 calc R . .
H10D H -0.2462 0.9730 1.0962 0.219 Uiso 1 1 calc R . .
O5 O -0.3049(19) 0.987(2) 1.4023(14) 0.079(7) Uani 1 1 d . . .
C16 C -0.036(2) 0.733(3) 1.411(3) 0.072(9) Uani 1 1 d . A .
C15 C 0.030(3) 0.621(3) 1.344(4) 0.115(17) Uani 1 1 d . . .
N4 N 0.1623(17) 0.597(2) 1.3000(18) 0.059(6) Uani 1 1 d . A .
H10I H 0.1753 0.5931 1.2284 0.070 Uiso 1 1 calc R . .
H10J H 0.2132 0.5260 1.3223 0.070 Uiso 1 1 calc R . .
O7 O -0.1542(17) 0.759(2) 1.453(2) 0.109(10) Uani 1 1 d . . .
O9 O 0.4270(16) 1.1674(18) 1.4682(13) 0.057 Uani 1 1 d D . .
H101 H 0.41(2) 1.220(14) 1.529(11) 0.068 Uiso 1 1 d D . .
H100 H 0.47(2) 1.088(8) 1.492(16) 0.068 Uiso 1 1 d D . .
O13 O 0.292(3) 0.600(2) 1.4924(14) 0.133(12) Uani 1 1 d D . .
O14 O 0.1894(17) 0.648(2) 1.6602(17) 0.096(8) Uani 1 1 d D . .
O15 O 0.380(3) 0.673(4) 1.598(4) 0.28(4) Uani 1 1 d D . .
O20 O 0.078(4) 0.827(4) 1.038(2) 0.176(17) Uani 1 1 d U . .
O18 O 0.181(6) 0.937(5) 1.048(3) 0.26(3) Uani 1 1 d U . .
O17 O 0.043(7) 0.916(7) 1.189(4) 0.35(4) Uani 1 1 d U . .

loop_
_atom_site_aniso_label
_atom_site_aniso_U_11
_atom_site_aniso_U_22
_atom_site_aniso_U_33
_atom_site_aniso_U_23
_atom_site_aniso_U_13
_atom_site_aniso_U_12
Cl3 0.22(3) 0.078(15) 0.068(12) -0.028(10) -0.023(14) 0.037(15)
O21 0.148 0.064 0.169 0.015 -0.053 -0.043
O11 0.37(9) 0.58(13) 0.35(8) -0.38(9) 0.14(7) -0.18(9)
O10 0.36(11) 0.40(12) 0.20(7) -0.24(8) -0.24(7) 0.22(9)
O12 0.34(10) 0.08(4) 0.05(3) 0.00(3) 0.01(4) -0.03(5)
O22 0.347 0.147 0.292 0.014 -0.216 -0.025
O16 0.11(2) 0.29(5) 0.26(5) 0.20(5) 0.07(3) 0.13(3)
O19 0.13(3) 0.51(9) 0.44(8) 0.36(8) -0.16(5) -0.08(5)
C14A 0.058(16) 0.10(5) 0.22(8) -0.11(5) 0.03(3) -0.06(3)
C14B 0.058(16) 0.10(5) 0.22(8) -0.11(5) 0.03(3) -0.06(3)
C13A 0.058(16) 0.10(5) 0.22(8) -0.11(5) 0.03(3) -0.06(3)
C13B 0.058(16) 0.10(5) 0.22(8) -0.11(5) 0.03(3) -0.06(3)
Cu1 0.0286(12) 0.0327(15) 0.0466(15) -0.0090(11) -0.0053(10) -0.0079(10)
Cu3 0.0233(11) 0.0451(17) 0.0557(16) -0.0113(12) -0.0011(10) -0.0190(11)
Cu2 0.0428(15) 0.083(2) 0.0389(15) -0.0022(13) -0.0063(11) -0.0426(15)
Na 0.012(4) 0.022(5) 0.040(5) -0.009(4) -0.004(4) -0.007(4)
Cl2 0.092(5) 0.091(6) 0.043(3) 0.009(3) -0.029(3) -0.039(4)
N1 0.032(8) 0.033(10) 0.046(10) -0.002(7) -0.004(7) -0.007(7)
O1 0.029(7) 0.031(8) 0.041(8) -0.006(6) -0.006(5) -0.008(6)
O2 0.033(8) 0.051(11) 0.074(11) -0.018(8) -0.003(7) -0.018(7)
C4 0.029(9) 0.044(13) 0.038(11) -0.002(9) -0.010(8) -0.011(9)
C1 0.029(10) 0.040(13) 0.053(13) -0.005(10) -0.007(9) -0.007(9)
O4 0.030(7) 0.045(9) 0.056(9) -0.002(7) -0.012(6) -0.013(6)
O3 0.042(9) 0.066(12) 0.098(13) 0.031(10) -0.041(9) -0.033(8)
N2 0.066(14) 0.12(2) 0.058(13) 0.010(13) -0.015(11) -0.069(15)
C5 0.040(11) 0.042(14) 0.071(16) -0.004(11) -0.012(11) -0.024(10)
C8 0.030(10) 0.043(14) 0.071(16) 0.003(11) -0.011(10) -0.016(9)
C6 0.049(13) 0.051(16) 0.064(15) -0.001(12) -0.005(11) -0.030(12)
C7 0.051(15) 0.061(19) 0.10(2) -0.012(15) 0.014(14) -0.023(13)
Cl1 0.035(3) 0.135(8) 0.064(4) 0.005(4) -0.017(3) -0.007(4)
O8 0.031(7) 0.045(10) 0.062(10) -0.019(7) -0.002(6) -0.016(7)
O6 0.041(8) 0.076(12) 0.034(8) -0.005(7) -0.005(6) -0.037(8)
N3 0.12(2) 0.27(4) 0.041(12) 0.056(18) -0.039(13) -0.17(3)
C11 0.09(2) 0.21(4) 0.035(13) 0.023(18) -0.021(13) -0.12(3)
C12 0.069(16) 0.14(3) 0.026(11) -0.003(13) 0.002(10) -0.075(19)
C10 0.14(4) 0.35(8) 0.051(19) 0.06(3) -0.05(2) -0.21(5)
C9 0.24(6) 0.39(10) 0.06(2) -0.01(4) -0.02(3) -0.29(8)
O5 0.079(13) 0.15(2) 0.047(10) 0.016(11) -0.008(9) -0.087(14)
C16 0.039(13) 0.062(19) 0.11(2) -0.043(16) 0.008(14) -0.021(12)
C15 0.039(14) 0.10(3) 0.20(4) -0.11(3) 0.036(19) -0.034(16)
N4 0.034(10) 0.053(14) 0.086(15) -0.031(11) -0.002(9) -0.014(9)
O7 0.040(10) 0.093(17) 0.19(3) -0.089(17) 0.031(12) -0.038(11)
O9 0.050 0.084 0.061 0.016 -0.023 -0.050
O13 0.20(3) 0.074(18) 0.062(14) 0.011(12) -0.018(16) 0.020(17)
O14 0.059(12) 0.082(16) 0.106(17) 0.012(13) 0.015(12) 0.006(11)
O15 0.059(19) 0.37(8) 0.38(7) -0.22(6) 0.01(3) -0.07(3)
O20 0.23(4) 0.32(5) 0.082(18) 0.00(2) -0.06(2) -0.20(4)
O18 0.43(8) 0.25(5) 0.16(4) -0.02(3) 0.08(4) -0.26(6)
O17 0.44(9) 0.42(9) 0.20(4) -0.23(5) 0.16(5) -0.23(7)

loop_
_atom_type_symbol
_atom_type_description
_atom_type_scat_dispersion_real
_atom_type_scat_dispersion_imag
_atom_type_scat_source
C C 0.0031 0.0016 'International Tables Vol C Tables 4.2.6.8 and 6.1.1.4'
H H 0.0000 0.0000 'International Tables Vol C Tables 4.2.6.8 and 6.1.1.4'
N N 0.0061 0.0033 'International Tables Vol C Tables 4.2.6.8 and 6.1.1.4'
O O 0.0109 0.0061 'International Tables Vol C Tables 4.2.6.8 and 6.1.1.4'
Na Na 0.0362 0.0249 'International Tables Vol C Tables 4.2.6.8 and 6.1.1.4'
Cl Cl 0.1490 0.1591 'International Tables Vol C Tables 4.2.6.8 and 6.1.1.4'
Cu Cu 0.3200 1.2697 'International Tables Vol C Tables 4.2.6.8 and 6.1.1.4'

loop_
_geom_angle_atom_site_label_1
_geom_angle_atom_site_label_2
_geom_angle_atom_site_label_3
_geom_angle
_geom_angle_site_symmetry_1
_geom_angle_site_symmetry_3
O10 Cl3 O11 110(3) . .
O10 Cl3 O12 109(4) . .
O11 Cl3 O12 104(3) . .
O10 Cl3 O11 145(5) . 2_667
O11 Cl3 O11 88(4) . 2_667
O12 Cl3 O11 95(4) . 2_667
O10 Cl3 Cl3 145(3) . 2_667
O11 Cl3 Cl3 46(3) . 2_667
O12 Cl3 Cl3 103(3) . 2_667
O11 Cl3 Cl3 42.0(19) 2_667 2_667
Cl3 O11 Cl3 92(4) . 2_667
C13A C14A C15 56(6) . .
C13B C14B C15 52(5) . .
C15 C13A C14A 66(5) . .
C15 C13B C14B 66(6) . .
O1 Cu1 O8 90.7(6) . .
O1 Cu1 N1 85.8(6) . .
O8 Cu1 N1 176.5(7) . .
O1 Cu1 N4 175.3(7) . .
O8 Cu1 N4 85.2(7) . .
N1 Cu1 N4 98.3(7) . .
O1 Cu1 Na 47.0(4) . .
O8 Cu1 Na 43.8(4) . .
N1 Cu1 Na 132.7(5) . .
N4 Cu1 Na 128.8(5) . .
O7 Cu3 O2 177.9(11) 2_578 .
O7 Cu3 O5 91.0(12) 2_578 2_578
O2 Cu3 O5 91.0(9) . 2_578
O7 Cu3 O3 91.2(11) 2_578 .
O2 Cu3 O3 86.8(8) . .
O5 Cu3 O3 177.4(9) 2_578 .
O7 Cu3 O9 86.3(8) 2_578 .
O2 Cu3 O9 92.8(7) . .
O5 Cu3 O9 90.2(6) 2_578 .
O3 Cu3 O9 88.7(6) . .
O7 Cu3 Na 87.9(5) 2_578 .
O2 Cu3 Na 93.1(4) . .
O5 Cu3 Na 85.7(5) 2_578 .
O3 Cu3 Na 95.6(4) . .
O9 Cu3 Na 172.8(5) . .
O4 Cu2 O6 91.0(6) . .
O4 Cu2 N3 176.3(8) . .
O6 Cu2 N3 85.3(8) . .
O4 Cu2 N2 85.6(8) . .
O6 Cu2 N2 174.2(9) . .
N3 Cu2 N2 98.1(9) . .
O4 Cu2 Na 48.5(5) . .
O6 Cu2 Na 42.6(4) . .
N3 Cu2 Na 127.8(7) . .
N2 Cu2 Na 133.6(6) . .
O6 Na O6 180.0(5) . 2_578
O6 Na O8 78.0(5) . .
O6 Na O8 102.0(5) 2_578 .
O6 Na O8 102.0(5) . 2_578
O6 Na O8 78.0(5) 2_578 2_578
O8 Na O8 179.999(2) . 2_578
O6 Na O1 72.7(4) . 2_578
O6 Na O1 107.3(4) 2_578 2_578
O8 Na O1 115.8(4) . 2_578
O8 Na O1 64.2(4) 2_578 2_578
O6 Na O1 107.3(4) . .
O6 Na O1 72.7(4) 2_578 .
O8 Na O1 64.2(4) . .
O8 Na O1 115.8(4) 2_578 .
O1 Na O1 179.999(3) 2_578 .
O6 Na O4 115.3(4) . 2_578
O6 Na O4 64.7(4) 2_578 2_578
O8 Na O4 72.3(5) . 2_578
O8 Na O4 107.7(5) 2_578 2_578
O1 Na O4 71.0(4) 2_578 2_578
O1 Na O4 109.0(4) . 2_578
O6 Na O4 64.7(4) . .
O6 Na O4 115.3(4) 2_578 .
O8 Na O4 107.7(5) . .
O8 Na O4 72.3(5) 2_578 .
O1 Na O4 109.0(4) 2_578 .
O1 Na O4 71.0(4) . .
O4 Na O4 179.999(2) 2_578 .
O6 Na Cu2 147.9(3) . 2_578
O6 Na Cu2 32.1(3) 2_578 2_578
O8 Na Cu2 88.1(4) . 2_578
O8 Na Cu2 91.9(4) 2_578 2_578
O1 Na Cu2 88.2(3) 2_578 2_578
O1 Na Cu2 91.8(3) . 2_578
O4 Na Cu2 32.7(3) 2_578 2_578
O4 Na Cu2 147.3(3) . 2_578
O6 Na Cu2 32.1(3) . .
O6 Na Cu2 147.9(3) 2_578 .
O8 Na Cu2 91.9(4) . .
O8 Na Cu2 88.1(4) 2_578 .
O1 Na Cu2 91.8(3) 2_578 .
O1 Na Cu2 88.2(3) . .
O4 Na Cu2 147.3(3) 2_578 .
O4 Na Cu2 32.7(3) . .
Cu2 Na Cu2 180.000(1) 2_578 .
O6 Na Cu1 88.2(4) . 2_578
O6 Na Cu1 91.8(4) 2_578 2_578
O8 Na Cu1 148.1(3) . 2_578
O8 Na Cu1 31.9(3) 2_578 2_578
O1 Na Cu1 32.4(3) 2_578 2_578
O1 Na Cu1 147.6(3) . 2_578
O4 Na Cu1 88.4(3) 2_578 2_578
O4 Na Cu1 91.6(3) . 2_578
Cu2 Na Cu1 88.79(7) 2_578 2_578
Cu2 Na Cu1 91.21(7) . 2_578
O6 Na Cu1 91.8(4) . .
O6 Na Cu1 88.2(4) 2_578 .
O8 Na Cu1 31.9(3) . .
O8 Na Cu1 148.1(3) 2_578 .
O1 Na Cu1 147.6(3) 2_578 .
O1 Na Cu1 32.4(3) . .
O4 Na Cu1 91.6(3) 2_578 .
O4 Na Cu1 88.4(3) . .
Cu2 Na Cu1 91.21(7) 2_578 .
Cu2 Na Cu1 88.79(7) . .
Cu1 Na Cu1 180.00(8) 2_578 .
O19 Cl2 O20 117(5) . .
O19 Cl2 O17 106(5) . .
O20 Cl2 O17 117(4) . .
O19 Cl2 O18 102(4) . .
O20 Cl2 O18 101(3) . .
O17 Cl2 O18 113(4) . .
C1 N1 Cu1 107.6(12) . .
C4 O1 Cu1 114.7(12) . .
C4 O1 Na 144.0(13) . .
Cu1 O1 Na 100.7(5) . .
C4 O2 Cu3 122.2(13) . .
O2 C4 O1 123.6(19) . .
O2 C4 C1 119.2(18) . .
O1 C4 C1 117.2(18) . .
N1 C1 C4 113.3(17) . .
N1 C1 C2 120.9(18) . .
C4 C1 C2 119.0(19) . .
N1 C1 C3 118.3(19) . .
C4 C1 C3 115(2) . .
C2 C1 C3 60.7(15) . .
C1 C2 C3 60.4(16) . .
C1 C3 C2 58.9(15) . .
C8 O4 Cu2 114.2(14) . .
C8 O4 Na 146.5(14) . .
Cu2 O4 Na 98.8(6) . .
C8 O3 Cu3 119.5(15) . .
C5 N2 Cu2 108.0(16) . .
N2 C5 C8 114.1(19) . .
N2 C5 C7 119(2) . .
C8 C5 C7 117(2) . .
N2 C5 C6 119(2) . .
C8 C5 C6 119.2(19) . .
C7 C5 C6 58.0(16) . .
O3 C8 O4 123(2) . .
O3 C8 C5 120(2) . .
O4 C8 C5 117.6(19) . .
C7 C6 C5 60.1(16) . .
C6 C7 C5 61.9(16) . .
O16 Cl1 O13 117(2) . .
O16 Cl1 O14 111.7(16) . .
O13 Cl1 O14 108.7(15) . .
O16 Cl1 O15 107(2) . .
O13 Cl1 O15 105(2) . .
O14 Cl1 O15 106.7(17) . .
C16 O8 Cu1 114.0(15) . .
C16 O8 Na 141.3(15) . .
Cu1 O8 Na 104.3(6) . .
C12 O6 Cu2 113.7(15) . .
C12 O6 Na 140.1(16) . .
Cu2 O6 Na 105.4(5) . .
C11 N3 Cu2 108.4(18) . .
N3 C11 C12 113(2) . .
N3 C11 C9 117(3) . .
C12 C11 C9 115(4) . .
N3 C11 C10 119(3) . .
C12 C11 C10 122(2) . .
C9 C11 C10 60(3) . .
O5 C12 O6 124(2) . .
O5 C12 C11 118(2) . .
O6 C12 C11 117(2) . .
C11 C10 C9 60(3) . .
C11 C9 C10 60(3) . .
C12 O5 Cu3 128.4(17) . 2_578
O8 C16 O7 124(2) . .
O8 C16 C15 118(2) . .
O7 C16 C15 118(2) . .
N4 C15 C13B 120(5) . .
N4 C15 C16 115(2) . .
C13B C15 C16 122(5) . .
N4 C15 C13A 125(5) . .
C13B C15 C13A 21(8) . .
C16 C15 C13A 120(5) . .
N4 C15 C14B 110(4) . .
C13B C15 C14B 62(6) . .
C16 C15 C14B 114(4) . .
C13A C15 C14B 41(5) . .
N4 C15 C14A 107(4) . .
C13B C15 C14A 37(5) . .
C16 C15 C14A 110(4) . .
C13A C15 C14A 58(5) . .
C14B C15 C14A 99(4) . .
C15 N4 Cu1 107.9(15) . .
C16 O7 Cu3 126.8(18) . 2_578

loop_
_geom_bond_atom_site_label_1
_geom_bond_atom_site_label_2
_geom_bond_distance
_geom_bond_site_symmetry_2
Cl3 O10 1.35(3) .
Cl3 O11 1.38(3) .
Cl3 O12 1.41(3) .
Cl3 O11 1.49(7) 2_667
Cl3 Cl3 2.07(6) 2_667
O11 Cl3 1.49(7) 2_667
O16 Cl1 1.29(2) .
O19 Cl2 1.22(4) .
C14A C13A 1.62(16) .
C14A C15 1.74(11) .
C14B C13B 1.60(17) .
C14B C15 1.67(10) .
C13A C15 1.58(9) .
C13B C15 1.44(9) .
Cu1 O1 1.931(14) .
Cu1 O8 1.934(14) .
Cu1 N1 1.980(16) .
Cu1 N4 1.986(19) .
Cu1 Na 3.545(3) .
Cu3 O7 1.907(19) 2_578
Cu3 O2 1.928(16) .
Cu3 O5 1.935(19) 2_578
Cu3 O3 1.935(17) .
Cu3 O9 2.237(14) .
Cu3 Na 3.549(2) .
Cu2 O4 1.932(14) .
Cu2 O6 1.947(15) .
Cu2 N3 1.95(2) .
Cu2 N2 1.98(2) .
Cu2 Na 3.535(3) .
Na O6 2.479(14) .
Na O6 2.479(14) 2_578
Na O8 2.532(14) .
Na O8 2.532(14) 2_578
Na O1 2.637(12) 2_578
Na O1 2.637(12) .
Na O4 2.679(15) 2_578
Na O4 2.679(15) .
Na Cu2 3.535(3) 2_578
Na Cu1 3.545(3) 2_578
Cl2 O20 1.25(3) .
Cl2 O17 1.25(4) .
Cl2 O18 1.41(3) .
N1 C1 1.46(3) .
O1 C4 1.27(2) .
O2 C4 1.24(3) .
C4 C1 1.49(3) .
C1 C2 1.49(3) .
C1 C3 1.52(3) .
C2 C3 1.52(3) .
O4 C8 1.26(2) .
O3 C8 1.23(2) .
N2 C5 1.43(3) .
C5 C8 1.48(3) .
C5 C7 1.51(3) .
C5 C6 1.53(3) .
C6 C7 1.47(4) .
Cl1 O13 1.333(18) .
Cl1 O14 1.401(16) .
Cl1 O15 1.41(3) .
O8 C16 1.24(3) .
O6 C12 1.26(3) .
N3 C11 1.44(3) .
C11 C12 1.48(4) .
C11 C9 1.52(6) .
C11 C10 1.52(4) .
C12 O5 1.24(3) .
C10 C9 1.52(8) .
O5 Cu3 1.935(19) 2_578
C16 O7 1.26(3) .
C16 C15 1.47(4) .
C15 N4 1.41(3) .
O7 Cu3 1.907(19) 2_578
